data_4035431
loop_
_publ_author_name
'Ma, Xiaoshen'
'Kucera, Roman'
'Goethe, Olivia F.'
'Murphy, Stephen K.'
'Herzon, Seth B.'

_publ_section_title
;
 Directed C-H Bond Oxidation of (+)-Pleuromutilin.
;
_journal_issue 13
_journal_name_full 'The Journal of organic chemistry'
_journal_page_first 6843
_journal_page_last 6892
_journal_paper_doi 10.1021/acs.joc.8b00462
_journal_volume 83
_journal_year 2018
_chemical_absolute_configuration unk
_chemical_formula_moiety 'C22 H36 O5, 0.333(H2 O)'
_chemical_formula_sum 'C22 H36.67 O5.33'
_chemical_formula_weight 386.51
_space_group_crystal_system hexagonal
_space_group_IT_number 173
_space_group_name_Hall 'P 6c'
_space_group_name_H-M_alt 'P 63'
_atom_sites_solution_hydrogens mixed
_atom_sites_solution_primary SHELXT
_atom_sites_solution_secondary difmap
_audit_creation_method SHELXL-2014/7
_cell_angle_alpha 90
_cell_angle_beta 90
_cell_angle_gamma 120
_cell_formula_units_Z 6
_cell_length_a 15.0636(3)
_cell_length_b 15.0636(3)
_cell_length_c 15.9737(4)
_cell_measurement_reflns_used 25164
_cell_measurement_temperature 93(2)
_cell_measurement_theta_max 27.3770
_cell_measurement_theta_min 3.1140
_cell_volume 3139.02(12)
_computing_cell_refinement 'CrysAlisPro 1.171.39.28e (Rigaku OD, 2015)'
_computing_data_collection 'CrysAlisPro 1.171.39.28e (Rigaku OD, 2015)'
_computing_data_reduction 'CrysAlisPro 1.171.39.28e (Rigaku OD, 2015)'
_computing_molecular_graphics
; 
Dolomanov, O.V.; Bourhis, L.J.; Gildea, R.J.; Howard, J.A.K.; Puschmann, H., 
OLEX2: A complete structure solution, refinement and analysis program 
(2009). J. Appl. Cryst., 42, 339-341. 
;
_computing_publication_material 'CIFTAB-2014/2 (Sheldrick, 2014)'
_computing_structure_refinement 'SHELXL-2014/7 (Sheldrick, 2014)'
_computing_structure_solution 'SHELXT-2014/5 (Sheldrick, 2014)'
_diffrn_ambient_temperature 93(2)
_diffrn_detector_area_resol_mean 5.8
_diffrn_measured_fraction_theta_full 0.998
_diffrn_measured_fraction_theta_max 0.998
_diffrn_measurement_device_type 'Dectris Pilatus 3R'
_diffrn_measurement_method \w
_diffrn_radiation_type MoK\a
_diffrn_radiation_wavelength 0.71073
_diffrn_reflns_av_R_equivalents 0.0382
_diffrn_reflns_av_unetI/netI 0.0167
_diffrn_reflns_Laue_measured_fraction_full 0.998
_diffrn_reflns_Laue_measured_fraction_max 0.998
_diffrn_reflns_limit_h_max 19
_diffrn_reflns_limit_h_min -19
_diffrn_reflns_limit_k_max 19
_diffrn_reflns_limit_k_min -19
_diffrn_reflns_limit_l_max 20
_diffrn_reflns_limit_l_min -19
_diffrn_reflns_number 61478
_diffrn_reflns_point_group_measured_fraction_full 0.980
_diffrn_reflns_point_group_measured_fraction_max 0.976
_diffrn_reflns_theta_full 25.242
_diffrn_reflns_theta_max 27.469
_diffrn_reflns_theta_min 2.990
_diffrn_source 'microfocus rotating anode'
_exptl_absorpt_coefficient_mu 0.086
_exptl_absorpt_correction_T_max 1.00000
_exptl_absorpt_correction_T_min 0.53795
_exptl_absorpt_correction_type multi-scan
_exptl_absorpt_process_details
; 
CrysAlisPro 1.171.39.28e (Rigaku Oxford Diffraction, 2015) 
Empirical absorption correction using spherical harmonics, 
 implemented in SCALE3 ABSPACK scaling algorithm. 
;
_exptl_crystal_colour colorless
_exptl_crystal_density_diffrn 1.227
_exptl_crystal_description plate
_exptl_crystal_F_000 1268
_exptl_crystal_size_max 0.100
_exptl_crystal_size_mid 0.060
_exptl_crystal_size_min 0.040
_refine_diff_density_max 0.407
_refine_diff_density_min -0.404
_refine_diff_density_rms 0.038
_refine_ls_abs_structure_details
; 
 Flack x determined using 2016 quotients [(I+)-(I-)]/[(I+)+(I-)] 
 (Parsons, Flack and Wagner, Acta Cryst. B69 (2013) 249-259). 
;
_refine_ls_abs_structure_Flack 0.21(17)
_refine_ls_extinction_method none
_refine_ls_goodness_of_fit_ref 1.052
_refine_ls_hydrogen_treatment constr
_refine_ls_matrix_type full
_refine_ls_number_parameters 257
_refine_ls_number_reflns 4703
_refine_ls_number_restraints 1
_refine_ls_restrained_S_all 1.052
_refine_ls_R_factor_all 0.0387
_refine_ls_R_factor_gt 0.0363
_refine_ls_shift/su_max 0.000
_refine_ls_shift/su_mean 0.000
_refine_ls_structure_factor_coef Fsqd
_refine_ls_weighting_details 'w=1/[\s^2^(Fo^2^)+(0.0430P)^2^+1.1347P] where P=(Fo^2^+2Fc^2^)/3'
_refine_ls_weighting_scheme calc
_refine_ls_wR_factor_gt 0.0899
_refine_ls_wR_factor_ref 0.0917
_reflns_Friedel_coverage 0.888
_reflns_Friedel_fraction_full 0.961
_reflns_Friedel_fraction_max 0.953
_reflns_number_gt 4461
_reflns_number_total 4703
_reflns_threshold_expression 'I > 2\s(I)'
_cod_data_source_file jo8b00462_si_002.cif
_cod_data_source_block 007c-17035
_cod_original_cell_volume 3139.02(15)
_cod_database_code 4035431
_shelx_shelxl_version_number 2014/7
_shelx_space_group_comment
; 
The symmetry employed for this shelxl refinement is uniquely defined 
by the following loop, which should always be used as a source of 
symmetry information in preference to the above space-group names. 
They are only intended as comments. 
;
_shelx_estimated_absorpt_t_min 0.991
_shelx_estimated_absorpt_t_max 0.997

loop_
_space_group_symop_operation_xyz
'x, y, z'
'-y, x-y, z'
'-x+y, -x, z'
'-x, -y, z+1/2'
'y, -x+y, z+1/2'
'x-y, x, z+1/2'

loop_
_atom_site_label
_atom_site_type_symbol
_atom_site_fract_x
_atom_site_fract_y
_atom_site_fract_z
_atom_site_U_iso_or_equiv
_atom_site_adp_type
_atom_site_occupancy
_atom_site_site_symmetry_order
_atom_site_calc_flag
_atom_site_refinement_flags_posn
_atom_site_refinement_flags_adp
_atom_site_refinement_flags_occupancy
O1 O 0.24280(11) 0.33055(10) 0.40150(9) 0.0186(3) Uani 1 1 d . . .
O2 O 0.35629(17) 0.49972(13) 0.40173(12) 0.0438(5) Uani 1 1 d . . .
O3 O 0.34569(15) 0.5006(2) 0.22788(14) 0.0518(6) Uani 1 1 d . . .
H3 H 0.3007 0.5151 0.2140 0.078 Uiso 1 1 calc R U .
O4 O 0.46385(13) 0.31948(16) 0.70110(12) 0.0373(5) Uani 1 1 d . . .
H4 H 0.5124 0.3802 0.6977 0.056 Uiso 1 1 calc R U .
O5 O -0.02919(12) 0.14063(13) 0.65212(12) 0.0326(4) Uani 1 1 d . . .
C1 C 0.25427(15) 0.32197(14) 0.49198(12) 0.0157(4) Uani 1 1 d . . .
H1 H 0.3004 0.3920 0.5152 0.019 Uiso 1 1 calc R U .
C2 C 0.30742(15) 0.25753(15) 0.50108(14) 0.0192(4) Uani 1 1 d . . .
H2A H 0.3255 0.2457 0.4442 0.023 Uiso 1 1 calc R U .
H2B H 0.2564 0.1898 0.5239 0.023 Uiso 1 1 calc R U .
C3 C 0.40496(15) 0.29970(15) 0.55597(14) 0.0208(4) Uani 1 1 d . . .
C4 C 0.38093(16) 0.30699(17) 0.64921(14) 0.0241(5) Uani 1 1 d . . .
H4A H 0.3216 0.2383 0.6638 0.029 Uiso 1 1 calc R U .
C5 C 0.34540(16) 0.38608(16) 0.66928(13) 0.0225(4) Uani 1 1 d . . .
H5 H 0.3592 0.4295 0.6183 0.027 Uiso 1 1 calc R U .
C6 C 0.22783(16) 0.33303(16) 0.68703(14) 0.0225(4) Uani 1 1 d . . .
C7 C 0.18929(18) 0.41087(17) 0.68622(15) 0.0263(5) Uani 1 1 d . . .
H7A H 0.1214 0.3793 0.7139 0.032 Uiso 1 1 calc R U .
H7B H 0.2371 0.4717 0.7195 0.032 Uiso 1 1 calc R U .
C8 C 0.17982(18) 0.44614(17) 0.59852(15) 0.0250(5) Uani 1 1 d . . .
H8A H 0.2489 0.4848 0.5731 0.030 Uiso 1 1 calc R U .
H8B H 0.1519 0.4931 0.6031 0.030 Uiso 1 1 calc R U .
C9 C 0.11020(16) 0.35627(16) 0.54109(14) 0.0210(4) Uani 1 1 d . . .
H9 H 0.0417 0.3199 0.5692 0.025 Uiso 1 1 calc R U .
C10 C 0.14760(14) 0.27664(14) 0.53454(13) 0.0174(4) Uani 1 1 d . . .
C11 C 0.15730(15) 0.24583(15) 0.62527(14) 0.0188(4) Uani 1 1 d . . .
H11 H 0.1871 0.1998 0.6205 0.023 Uiso 1 1 calc R U .
C12 C 0.05835(16) 0.18655(16) 0.67692(15) 0.0247(5) Uani 1 1 d . . .
C13 C 0.08746(18) 0.1942(2) 0.76832(16) 0.0321(5) Uani 1 1 d . . .
H13A H 0.0766 0.1276 0.7891 0.038 Uiso 1 1 calc R U .
H13B H 0.0458 0.2147 0.8025 0.038 Uiso 1 1 calc R U .
C14 C 0.20197(18) 0.27666(19) 0.77266(16) 0.0307(5) Uani 1 1 d . . .
H14A H 0.2446 0.2445 0.7818 0.037 Uiso 1 1 calc R U .
H14B H 0.2144 0.3252 0.8190 0.037 Uiso 1 1 calc R U .
C15 C 0.30437(17) 0.42100(17) 0.36543(14) 0.0218(4) Uani 1 1 d . . .
C16 C 0.30000(18) 0.4080(2) 0.27150(16) 0.0376(6) Uani 1 1 d . . .
H16A H 0.3346 0.3692 0.2560 0.045 Uiso 1 1 calc R U .
H16B H 0.2274 0.3669 0.2541 0.045 Uiso 1 1 calc R U .
C17 C 0.49131(15) 0.40425(16) 0.52367(14) 0.0225(4) Uani 1 1 d . . .
H17A H 0.4647 0.4524 0.5214 0.027 Uiso 1 1 calc R U .
H17B H 0.5482 0.4317 0.5647 0.027 Uiso 1 1 calc R U .
C18 C 0.53437(18) 0.40211(19) 0.43794(16) 0.0294(5) Uani 1 1 d . . .
H18A H 0.4785 0.3724 0.3969 0.044 Uiso 1 1 calc R U .
H18B H 0.5676 0.3604 0.4406 0.044 Uiso 1 1 calc R U .
H18C H 0.5847 0.4721 0.4211 0.044 Uiso 1 1 calc R U .
C19 C 0.43897(17) 0.21865(18) 0.54901(18) 0.0316(5) Uani 1 1 d . . .
H19A H 0.3902 0.1565 0.5792 0.047 Uiso 1 1 calc R U .
H19B H 0.5074 0.2460 0.5735 0.047 Uiso 1 1 calc R U .
H19C H 0.4409 0.2021 0.4899 0.047 Uiso 1 1 calc R U .
C20 C 0.40743(19) 0.4582(2) 0.74135(16) 0.0353(6) Uani 1 1 d . . .
H20A H 0.4034 0.4175 0.7906 0.053 Uiso 1 1 calc R U .
H20B H 0.3793 0.5026 0.7552 0.053 Uiso 1 1 calc R U .
H20C H 0.4792 0.5004 0.7242 0.053 Uiso 1 1 calc R U .
C21 C 0.0935(2) 0.3961(2) 0.45770(16) 0.0305(5) Uani 1 1 d . . .
H21A H 0.0546 0.4313 0.4675 0.046 Uiso 1 1 calc R U .
H21B H 0.0552 0.3384 0.4195 0.046 Uiso 1 1 calc R U .
H21C H 0.1600 0.4441 0.4328 0.046 Uiso 1 1 calc R U .
C22 C 0.06980(15) 0.18088(16) 0.48529(15) 0.0224(4) Uani 1 1 d . . .
H22A H 0.0748 0.1974 0.4255 0.034 Uiso 1 1 calc R U .
H22B H 0.0003 0.1591 0.5051 0.034 Uiso 1 1 calc R U .
H22C H 0.0849 0.1254 0.4940 0.034 Uiso 1 1 calc R U .
O6 O 0.3333 0.6667 0.3093(3) 0.0490(9) Uani 1 3 d GS T P
H6A H 0.3814 0.7281 0.3095 0.074 Uiso 0.3333 1 d G U P
H6B H 0.2982 0.6726 0.3483 0.074 Uiso 0.3333 1 d G U P

loop_
_atom_site_aniso_label
_atom_site_aniso_U_11
_atom_site_aniso_U_22
_atom_site_aniso_U_33
_atom_site_aniso_U_23
_atom_site_aniso_U_13
_atom_site_aniso_U_12
O1 0.0180(6) 0.0198(7) 0.0176(7) -0.0037(6) -0.0045(6) 0.0092(6)
O2 0.0701(14) 0.0186(8) 0.0260(9) 0.0037(7) 0.0068(9) 0.0095(9)
O3 0.0347(10) 0.0955(18) 0.0307(10) 0.0327(11) 0.0140(8) 0.0368(12)
O4 0.0223(8) 0.0489(11) 0.0326(10) 0.0164(8) -0.0079(7) 0.0117(8)
O5 0.0174(7) 0.0317(9) 0.0403(10) 0.0016(7) 0.0043(7) 0.0060(7)
C1 0.0162(8) 0.0126(8) 0.0177(10) -0.0015(7) -0.0040(7) 0.0067(7)
C2 0.0150(9) 0.0145(8) 0.0280(11) -0.0007(8) -0.0028(8) 0.0072(7)
C3 0.0146(9) 0.0190(9) 0.0279(11) 0.0061(8) -0.0023(8) 0.0077(8)
C4 0.0155(9) 0.0239(10) 0.0263(11) 0.0106(9) -0.0032(8) 0.0049(8)
C5 0.0189(9) 0.0225(10) 0.0173(10) 0.0017(8) -0.0036(8) 0.0037(8)
C6 0.0211(10) 0.0223(10) 0.0183(10) 0.0011(8) -0.0014(8) 0.0065(8)
C7 0.0271(11) 0.0244(10) 0.0238(11) -0.0049(9) 0.0009(9) 0.0100(9)
C8 0.0307(11) 0.0197(10) 0.0272(12) -0.0041(8) -0.0004(9) 0.0147(9)
C9 0.0215(9) 0.0223(9) 0.0236(11) -0.0024(8) -0.0020(8) 0.0143(8)
C10 0.0146(8) 0.0153(8) 0.0210(10) -0.0020(7) -0.0023(7) 0.0065(7)
C11 0.0151(9) 0.0154(8) 0.0233(10) 0.0024(7) 0.0000(7) 0.0057(7)
C12 0.0205(10) 0.0190(9) 0.0315(12) 0.0040(9) 0.0047(9) 0.0075(8)
C13 0.0251(11) 0.0353(12) 0.0302(13) 0.0118(10) 0.0074(9) 0.0109(10)
C14 0.0257(11) 0.0356(12) 0.0225(11) 0.0068(9) 0.0016(9) 0.0091(10)
C15 0.0250(10) 0.0256(10) 0.0216(10) 0.0019(8) -0.0004(8) 0.0177(9)
C16 0.0166(10) 0.0632(17) 0.0212(12) 0.0041(11) -0.0009(9) 0.0112(11)
C17 0.0163(9) 0.0203(10) 0.0241(11) 0.0050(8) -0.0027(8) 0.0040(8)
C18 0.0230(10) 0.0321(12) 0.0271(12) 0.0061(10) 0.0008(9) 0.0093(9)
C19 0.0232(10) 0.0275(11) 0.0488(15) 0.0108(11) -0.0007(10) 0.0162(9)
C20 0.0277(12) 0.0376(13) 0.0244(12) -0.0029(10) -0.0071(9) 0.0042(10)
C21 0.0390(13) 0.0381(13) 0.0302(13) -0.0023(10) -0.0042(10) 0.0311(11)
C22 0.0151(9) 0.0186(9) 0.0315(12) -0.0058(8) -0.0050(8) 0.0068(8)
O6 0.0547(14) 0.0547(14) 0.038(2) 0.000 0.000 0.0274(7)

loop_
_atom_type_symbol
_atom_type_description
_atom_type_scat_dispersion_real
_atom_type_scat_dispersion_imag
_atom_type_scat_source
C C 0.0033 0.0016 'International Tables Vol C Tables 4.2.6.8 and 6.1.1.4'
H H 0.0000 0.0000 'International Tables Vol C Tables 4.2.6.8 and 6.1.1.4'
O O 0.0106 0.0060 'International Tables Vol C Tables 4.2.6.8 and 6.1.1.4'

loop_
_geom_angle_atom_site_label_1
_geom_angle_atom_site_label_2
_geom_angle_atom_site_label_3
_geom_angle
C15 O1 C1 117.51(16)
C16 O3 H3 109.5
C4 O4 H4 109.5
O1 C1 C2 105.60(16)
O1 C1 C10 109.15(15)
C2 C1 C10 115.48(16)
O1 C1 H1 108.8
C2 C1 H1 108.8
C10 C1 H1 108.8
C1 C2 C3 118.66(16)
C1 C2 H2A 107.6
C3 C2 H2A 107.6
C1 C2 H2B 107.6
C3 C2 H2B 107.6
H2A C2 H2B 107.1
C17 C3 C19 109.76(17)
C17 C3 C2 111.80(17)
C19 C3 C2 104.85(17)
C17 C3 C4 110.86(18)
C19 C3 C4 107.84(18)
C2 C3 C4 111.47(16)
O4 C4 C3 110.28(18)
O4 C4 C5 112.94(19)
C3 C4 C5 115.59(17)
O4 C4 H4A 105.7
C3 C4 H4A 105.7
C5 C4 H4A 105.7
C20 C5 C6 111.01(19)
C20 C5 C4 111.91(19)
C6 C5 C4 112.32(17)
C20 C5 H5 107.1
C6 C5 H5 107.1
C4 C5 H5 107.1
C7 C6 C14 109.58(19)
C7 C6 C11 106.10(17)
C14 C6 C11 102.57(17)
C7 C6 C5 111.71(17)
C14 C6 C5 110.47(18)
C11 C6 C5 115.90(18)
C8 C7 C6 113.97(19)
C8 C7 H7A 108.8
C6 C7 H7A 108.8
C8 C7 H7B 108.8
C6 C7 H7B 108.8
H7A C7 H7B 107.7
C7 C8 C9 112.47(18)
C7 C8 H8A 109.1
C9 C8 H8A 109.1
C7 C8 H8B 109.1
C9 C8 H8B 109.1
H8A C8 H8B 107.8
C21 C9 C8 110.35(18)
C21 C9 C10 115.79(18)
C8 C9 C10 111.57(17)
C21 C9 H9 106.1
C8 C9 H9 106.1
C10 C9 H9 106.1
C22 C10 C11 109.74(16)
C22 C10 C1 108.84(16)
C11 C10 C1 108.00(15)
C22 C10 C9 110.78(16)
C11 C10 C9 106.92(16)
C1 C10 C9 112.49(15)
C12 C11 C10 117.76(17)
C12 C11 C6 101.76(17)
C10 C11 C6 117.75(16)
C12 C11 H11 106.2
C10 C11 H11 106.2
C6 C11 H11 106.2
O5 C12 C13 123.5(2)
O5 C12 C11 128.2(2)
C13 C12 C11 108.27(18)
C12 C13 C14 105.64(19)
C12 C13 H13A 110.6
C14 C13 H13A 110.6
C12 C13 H13B 110.6
C14 C13 H13B 110.6
H13A C13 H13B 108.7
C13 C14 C6 105.92(19)
C13 C14 H14A 110.6
C6 C14 H14A 110.6
C13 C14 H14B 110.6
C6 C14 H14B 110.6
H14A C14 H14B 108.7
O2 C15 O1 125.4(2)
O2 C15 C16 125.1(2)
O1 C15 C16 109.5(2)
O3 C16 C15 113.5(2)
O3 C16 H16A 108.9
C15 C16 H16A 108.9
O3 C16 H16B 108.9
C15 C16 H16B 108.9
H16A C16 H16B 107.7
C18 C17 C3 115.41(19)
C18 C17 H17A 108.4
C3 C17 H17A 108.4
C18 C17 H17B 108.4
C3 C17 H17B 108.4
H17A C17 H17B 107.5
C17 C18 H18A 109.5
C17 C18 H18B 109.5
H18A C18 H18B 109.5
C17 C18 H18C 109.5
H18A C18 H18C 109.5
H18B C18 H18C 109.5
C3 C19 H19A 109.5
C3 C19 H19B 109.5
H19A C19 H19B 109.5
C3 C19 H19C 109.5
H19A C19 H19C 109.5
H19B C19 H19C 109.5
C5 C20 H20A 109.5
C5 C20 H20B 109.5
H20A C20 H20B 109.5
C5 C20 H20C 109.5
H20A C20 H20C 109.5
H20B C20 H20C 109.5
C9 C21 H21A 109.5
C9 C21 H21B 109.5
H21A C21 H21B 109.5
C9 C21 H21C 109.5
H21A C21 H21C 109.5
H21B C21 H21C 109.5
C10 C22 H22A 109.5
C10 C22 H22B 109.5
H22A C22 H22B 109.5
C10 C22 H22C 109.5
H22A C22 H22C 109.5
H22B C22 H22C 109.5
H6A O6 H6B 96.9

loop_
_geom_bond_atom_site_label_1
_geom_bond_atom_site_label_2
_geom_bond_distance
O1 C15 1.336(3)
O1 C1 1.469(2)
O2 C15 1.194(3)
O3 C16 1.394(4)
O3 H3 0.8400
O4 C4 1.431(3)
O4 H4 0.8400
O5 C12 1.209(3)
C1 C2 1.543(3)
C1 C10 1.553(3)
C1 H1 1.0000
C2 C3 1.549(3)
C2 H2A 0.9900
C2 H2B 0.9900
C3 C17 1.546(3)
C3 C19 1.546(3)
C3 C4 1.549(3)
C4 C5 1.564(3)
C4 H4A 1.0000
C5 C20 1.537(3)
C5 C6 1.562(3)
C5 H5 1.0000
C6 C7 1.547(3)
C6 C14 1.553(3)
C6 C11 1.559(3)
C7 C8 1.530(3)
C7 H7A 0.9900
C7 H7B 0.9900
C8 C9 1.534(3)
C8 H8A 0.9900
C8 H8B 0.9900
C9 C21 1.533(3)
C9 C10 1.563(3)
C9 H9 1.0000
C10 C22 1.544(3)
C10 C11 1.551(3)
C11 C12 1.539(3)
C11 H11 1.0000
C12 C13 1.512(4)
C13 C14 1.543(3)
C13 H13A 0.9900
C13 H13B 0.9900
C14 H14A 0.9900
C14 H14B 0.9900
C15 C16 1.510(3)
C16 H16A 0.9900
C16 H16B 0.9900
C17 C18 1.522(3)
C17 H17A 0.9900
C17 H17B 0.9900
C18 H18A 0.9800
C18 H18B 0.9800
C18 H18C 0.9800
C19 H19A 0.9800
C19 H19B 0.9800
C19 H19C 0.9800
C20 H20A 0.9800
C20 H20B 0.9800
C20 H20C 0.9800
C21 H21A 0.9800
C21 H21B 0.9800
C21 H21C 0.9800
C22 H22A 0.9800
C22 H22B 0.9800
C22 H22C 0.9800
O6 H6A 0.8426
O6 H6B 0.8503

loop_
_geom_hbond_atom_site_label_D
_geom_hbond_atom_site_label_H
_geom_hbond_atom_site_label_A
_geom_hbond_distance_DH
_geom_hbond_distance_HA
_geom_hbond_distance_DA
_geom_hbond_angle_DHA
_geom_hbond_site_symmetry_A
O3 H3 O4 0.84 2.09 2.830(3) 146.9 6_554
O4 H4 O3 0.84 2.05 2.826(3) 154.0 4_665
O6 H6A O2 0.84 2.38 3.081(3) 141.3 2_665
O6 H6A O3 0.84 2.20 2.907(3) 141.6 2_665
O6 H6B O2 0.85 2.31 3.081(3) 150.8 3_565

loop_
_geom_torsion_atom_site_label_1
_geom_torsion_atom_site_label_2
_geom_torsion_atom_site_label_3
_geom_torsion_atom_site_label_4
_geom_torsion
C15 O1 C1 C2 -106.59(18)
C15 O1 C1 C10 128.68(17)
O1 C1 C2 C3 128.08(19)
C10 C1 C2 C3 -111.2(2)
C1 C2 C3 C17 -59.5(3)
C1 C2 C3 C19 -178.38(19)
C1 C2 C3 C4 65.2(2)
C17 C3 C4 O4 -70.1(2)
C19 C3 C4 O4 50.1(2)
C2 C3 C4 O4 164.68(17)
C17 C3 C4 C5 59.5(2)
C19 C3 C4 C5 179.72(17)
C2 C3 C4 C5 -65.7(2)
O4 C4 C5 C20 -0.8(3)
C3 C4 C5 C20 -129.10(19)
O4 C4 C5 C6 -126.43(19)
C3 C4 C5 C6 105.2(2)
C20 C5 C6 C7 67.2(2)
C4 C5 C6 C7 -166.66(18)
C20 C5 C6 C14 -55.1(3)
C4 C5 C6 C14 71.1(2)
C20 C5 C6 C11 -171.13(19)
C4 C5 C6 C11 -45.0(2)
C14 C6 C7 C8 -161.94(19)
C11 C6 C7 C8 -51.9(2)
C5 C6 C7 C8 75.3(2)
C6 C7 C8 C9 56.2(2)
C7 C8 C9 C21 173.55(19)
C7 C8 C9 C10 -56.2(2)
O1 C1 C10 C22 48.5(2)
C2 C1 C10 C22 -70.3(2)
O1 C1 C10 C11 167.55(15)
C2 C1 C10 C11 48.8(2)
O1 C1 C10 C9 -74.69(19)
C2 C1 C10 C9 166.57(17)
C21 C9 C10 C22 -59.4(2)
C8 C9 C10 C22 173.24(18)
C21 C9 C10 C11 -178.98(19)
C8 C9 C10 C11 53.7(2)
C21 C9 C10 C1 62.6(2)
C8 C9 C10 C1 -64.7(2)
C22 C10 C11 C12 -54.1(2)
C1 C10 C11 C12 -172.57(17)
C9 C10 C11 C12 66.1(2)
C22 C10 C11 C6 -176.56(17)
C1 C10 C11 C6 64.9(2)
C9 C10 C11 C6 -56.4(2)
C7 C6 C11 C12 -75.60(19)
C14 C6 C11 C12 39.3(2)
C5 C6 C11 C12 159.78(18)
C7 C6 C11 C10 54.7(2)
C14 C6 C11 C10 169.67(18)
C5 C6 C11 C10 -69.9(2)
C10 C11 C12 O5 17.6(3)
C6 C11 C12 O5 148.0(2)
C10 C11 C12 C13 -162.31(18)
C6 C11 C12 C13 -32.0(2)
O5 C12 C13 C14 -168.5(2)
C11 C12 C13 C14 11.5(3)
C12 C13 C14 C6 14.0(3)
C7 C6 C14 C13 78.9(2)
C11 C6 C14 C13 -33.5(2)
C5 C6 C14 C13 -157.61(19)
C1 O1 C15 O2 -12.7(3)
C1 O1 C15 C16 166.05(18)
O2 C15 C16 O3 -13.0(4)
O1 C15 C16 O3 168.23(18)
C19 C3 C17 C18 50.6(3)
C2 C3 C17 C18 -65.3(2)
C4 C3 C17 C18 169.65(18)
